data_7008975
loop_
_publ_author_name
'Johansson, Anders'
'Roman, Magnus'
'Seisenbaeva, Gulaim A.'
'Kloo, Lars'
'Szabo, Zoltan'
'Kessler, Vadim G.'

_publ_section_title
;
 The solution thermolysis approach to molybdenum(V) alkoxides:
 synthesis, solid state and solution structures of the bimetallic
 alkoxides of molybdenum(V) and niobium(V), tantalum(V) and
 tungsten(VI)
;
_journal_issue 3
_journal_name_full 'Journal of the Chemical Society, Dalton Transactions'
_journal_page_first 387
_journal_paper_doi 10.1039/a907720k
_journal_year 2000
_chemical_formula_moiety 'C42 H98 Mo4 Nb2 O22'
_chemical_formula_sum 'C42 H98 Mo4 Nb2 O22'
_chemical_formula_weight 1524.78
_chemical_name_systematic tetramolybdenumdiniobiumoctaoxotetradecaisopropoxide
_space_group_IT_number 2
_symmetry_cell_setting triclinic
_symmetry_space_group_name_Hall '-P 1'
_symmetry_space_group_name_H-M 'P -1'
_atom_sites_solution_hydrogens geom
_atom_sites_solution_primary direct
_atom_sites_solution_secondary difmap
_audit_creation_method SHELXL-97
_cell_angle_alpha 94.154(2)
_cell_angle_beta 93.941(2)
_cell_angle_gamma 107.329(2)
_cell_formula_units_Z 1
_cell_length_a 10.0293(12)
_cell_length_b 10.9976(13)
_cell_length_c 15.7176(18)
_cell_measurement_reflns_used '999 with I>10sigma(I) '
_cell_measurement_temperature 295(2)
_cell_measurement_theta_max 28.31
_cell_measurement_theta_min 1.30
_cell_volume 1643.1(3)
_computing_cell_refinement 'Bruker SMART '
_computing_data_collection 'Bruker SMART '
_computing_data_reduction 'Bruker SAINTPLUS '
_computing_molecular_graphics ' Bruker SHELXTL 5.3 '
_computing_publication_material 'Bruker SHELXTL 5.3  '
_computing_structure_refinement 'SHELXL-97 (Sheldrick, 1997)'
_computing_structure_solution 'SHELXS-97 (Sheldrick, 1990)'
_diffrn_ambient_temperature 295(2)
_diffrn_measured_fraction_theta_full 0.869
_diffrn_measured_fraction_theta_max 0.869
_diffrn_measurement_device_type 'Bruker SMART CCD 1K '
_diffrn_measurement_method 'Bruker SMART '
_diffrn_radiation_monochromator graphite
_diffrn_radiation_source 'fine-focus sealed tube'
_diffrn_radiation_type MoK\a
_diffrn_radiation_wavelength 0.71073
_diffrn_reflns_av_R_equivalents 0.0315
_diffrn_reflns_av_sigmaI/netI 0.1236
_diffrn_reflns_limit_h_max 13
_diffrn_reflns_limit_h_min -13
_diffrn_reflns_limit_k_max 14
_diffrn_reflns_limit_k_min -13
_diffrn_reflns_limit_l_max 17
_diffrn_reflns_limit_l_min -20
_diffrn_reflns_number 9739
_diffrn_reflns_theta_full 28.31
_diffrn_reflns_theta_max 28.31
_diffrn_reflns_theta_min 1.30
_exptl_absorpt_coefficient_mu 1.139
_exptl_absorpt_correction_T_max 0.8477
_exptl_absorpt_correction_T_min 0.5247
_exptl_absorpt_correction_type 'Bruker SADABS '
_exptl_crystal_colour orange
_exptl_crystal_density_diffrn 1.541
_exptl_crystal_density_meas ?
_exptl_crystal_density_method .
_exptl_crystal_description plate
_exptl_crystal_F_000 776
_exptl_crystal_size_max 0.65
_exptl_crystal_size_mid 0.55
_exptl_crystal_size_min 0.15
_refine_diff_density_max 0.513
_refine_diff_density_min -0.538
_refine_diff_density_rms 0.085
_refine_ls_extinction_coef 0.00031(16)
_refine_ls_extinction_expression Fc^*^=kFc[1+0.001xFc^2^\l^3^/sin(2\q)]^-1/4^
_refine_ls_extinction_method SHELXL
_refine_ls_goodness_of_fit_ref 0.808
_refine_ls_hydrogen_treatment mixed
_refine_ls_matrix_type full
_refine_ls_number_parameters 317
_refine_ls_number_reflns 7114
_refine_ls_number_restraints 0
_refine_ls_restrained_S_all 0.808
_refine_ls_R_factor_all 0.1403
_refine_ls_R_factor_gt 0.0453
_refine_ls_shift/su_max 3.448
_refine_ls_shift/su_mean 0.046
_refine_ls_structure_factor_coef Fsqd
_refine_ls_weighting_details 'calc w=1/[\s^2^(Fo^2^)+(0.0495P)^2^+0.0000P] where P=(Fo^2^+2Fc^2^)/3'
_refine_ls_weighting_scheme calc
_refine_ls_wR_factor_gt 0.0869
_refine_ls_wR_factor_ref 0.1095
_reflns_number_gt 3116
_reflns_number_total 7114
_reflns_threshold_expression >2sigma(I)
_cod_data_source_file a907720k.txt
_cod_data_source_block monb1m
_cod_depositor_comments
;
The following automatic conversions were performed:
'_symmetry_cell_setting' value 'Triclinic' changed to 'triclinic'
according to '/home/saulius/struct/CIF-dictionaries/cif_core.dic'
dictionary named 'cif_core.dic' version 2.4.1 from 2010-06-29.

Automatic conversion script
Id: cif_fix_enum 1527 2010-12-29 10:47:43Z saulius 
;
_cod_original_sg_symbol_H-M P-1
_cod_database_code 7008975

loop_
_symmetry_equiv_pos_as_xyz
'x, y, z'
'-x, -y, -z'

loop_
_atom_site_label
_atom_site_type_symbol
_atom_site_fract_x
_atom_site_fract_y
_atom_site_fract_z
_atom_site_U_iso_or_equiv
_atom_site_adp_type
_atom_site_occupancy
_atom_site_symmetry_multiplicity
_atom_site_calc_flag
_atom_site_refinement_flags
_atom_site_disorder_assembly
_atom_site_disorder_group
Mo1 Mo 0.60143(6) 0.07418(5) 0.25818(4) 0.05436(18) Uani 1 1 d . . .
Mo2 Mo 0.50958(5) -0.02770(5) 0.39417(3) 0.05347(18) Uani 1 1 d . . .
Nb1 Nb 0.76065(6) 0.35386(5) 0.21162(4) 0.05946(19) Uani 1 1 d . . .
O1 O 0.4418(4) 0.0748(4) 0.3195(2) 0.0573(11) Uani 1 1 d . . .
O2 O 0.5665(4) 0.2058(3) 0.1769(2) 0.0554(10) Uani 1 1 d . . .
O3 O 0.6946(4) 0.0302(4) 0.3575(2) 0.0571(11) Uani 1 1 d . . .
O4 O 0.7936(4) 0.1709(4) 0.2165(2) 0.0598(11) Uani 1 1 d . . .
O5 O 0.6053(4) -0.0291(4) 0.5157(2) 0.0601(11) Uani 1 1 d . . .
O6 O 0.8011(5) 0.3415(4) 0.0977(3) 0.0728(13) Uani 1 1 d . . .
O7 O 0.6804(5) 0.4829(4) 0.2044(3) 0.0834(14) Uani 1 1 d . . .
O8 O 0.4310(4) -0.1823(4) 0.3617(3) 0.0756(13) Uani 1 1 d . . .
O9 O 0.9393(5) 0.4485(4) 0.2563(3) 0.0808(13) Uani 1 1 d . . .
O10 O 0.5547(5) -0.0546(4) 0.1872(3) 0.0730(13) Uani 1 1 d . . .
O11 O 0.6948(4) 0.2958(4) 0.3226(3) 0.0665(12) Uani 1 1 d . . .
C1 C 0.4400(7) 0.2148(7) 0.1306(4) 0.074(2) Uani 1 1 d . . .
H1A H 0.4680 0.2821 0.0920 0.088 Uiso 1 1 calc R . .
C2 C 0.9253(7) 0.1452(7) 0.2193(5) 0.086(2) Uani 1 1 d . . .
H2A H 0.9869 0.2055 0.1853 0.103 Uiso 1 1 calc R . .
C3 C 0.7351(7) -0.0613(8) 0.5353(5) 0.082(2) Uani 1 1 d . . .
H3A H 0.7198 -0.0950 0.5911 0.098 Uiso 1 1 calc R . .
C4 C 0.7928(9) 0.2640(8) 0.0214(5) 0.092(2) Uani 1 1 d . . .
H4A H 0.7485 0.1749 0.0320 0.111 Uiso 1 1 calc R . .
C5 C 0.9948(8) 0.1643(10) 0.3086(6) 0.150(5) Uani 1 1 d . . .
H5A H 1.0092 0.2507 0.3321 0.225 Uiso 1 1 calc R . .
H5B H 1.0837 0.1481 0.3077 0.225 Uiso 1 1 calc R . .
H5C H 0.9362 0.1062 0.3433 0.225 Uiso 1 1 calc R . .
C6 C 0.3493(8) 0.2539(9) 0.1920(5) 0.117(3) Uani 1 1 d . . .
H6A H 0.4016 0.3331 0.2245 0.176 Uiso 1 1 calc R . .
H6B H 0.3193 0.1888 0.2302 0.176 Uiso 1 1 calc R . .
H6C H 0.2687 0.2648 0.1607 0.176 Uiso 1 1 calc R . .
C7 C 0.8502(8) 0.0528(8) 0.5581(6) 0.129(3) Uani 1 1 d . . .
H7A H 0.9344 0.0303 0.5710 0.193 Uiso 1 1 calc R . .
H7B H 0.8315 0.0994 0.6075 0.193 Uiso 1 1 calc R . .
H7C H 0.8620 0.1050 0.5111 0.193 Uiso 1 1 calc R . .
C8 C 0.6284(12) 0.5847(10) 0.1774(8) 0.142(4) Uani 1 1 d . . .
H8B H 0.5290 0.5403 0.1602 0.170 Uiso 1 1 calc R . .
C9 C 0.7447(9) -0.1704(8) 0.4843(6) 0.134(4) Uani 1 1 d . . .
H9A H 0.8316 -0.1860 0.5009 0.201 Uiso 1 1 calc R . .
H9B H 0.7412 -0.1549 0.4250 0.201 Uiso 1 1 calc R . .
H9C H 0.6677 -0.2437 0.4927 0.201 Uiso 1 1 calc R . .
C10 C 0.7017(9) 0.2972(9) -0.0472(5) 0.138(4) Uani 1 1 d . . .
H10B H 0.6104 0.2873 -0.0282 0.206 Uiso 1 1 calc R . .
H10C H 0.6931 0.2412 -0.0984 0.206 Uiso 1 1 calc R . .
H10D H 0.7432 0.3842 -0.0588 0.206 Uiso 1 1 calc R . .
C11 C 0.6812(13) 0.6257(9) 0.0983(7) 0.171(5) Uani 1 1 d . . .
H11A H 0.6454 0.6931 0.0816 0.256 Uiso 1 1 calc R . .
H11B H 0.6516 0.5550 0.0547 0.256 Uiso 1 1 calc R . .
H11C H 0.7818 0.6565 0.1059 0.256 Uiso 1 1 calc R . .
C12 C 0.3659(9) 0.0935(8) 0.0776(6) 0.144(4) Uani 1 1 d . . .
H12A H 0.4279 0.0730 0.0390 0.217 Uiso 1 1 calc R . .
H12B H 0.2853 0.1028 0.0453 0.217 Uiso 1 1 calc R . .
H12C H 0.3363 0.0260 0.1141 0.217 Uiso 1 1 calc R . .
C13 C 0.9377(10) 0.2757(10) -0.0040(5) 0.148(4) Uani 1 1 d . . .
H13A H 0.9915 0.2531 0.0417 0.222 Uiso 1 1 calc R . .
H13B H 0.9828 0.3622 -0.0153 0.222 Uiso 1 1 calc R . .
H13C H 0.9311 0.2191 -0.0547 0.222 Uiso 1 1 calc R . .
C14 C 0.8994(9) 0.0103(8) 0.1758(7) 0.161(5) Uani 1 1 d . . .
H14A H 0.8550 0.0041 0.1189 0.242 Uiso 1 1 calc R . .
H14B H 0.8397 -0.0508 0.2082 0.242 Uiso 1 1 calc R . .
H14C H 0.9873 -0.0073 0.1729 0.242 Uiso 1 1 calc R . .
C15 C 0.6890(11) 0.3454(10) 0.4071(7) 0.127(3) Uani 1 1 d . . .
H15A H 0.6457 0.2675 0.4342 0.152 Uiso 1 1 calc R . .
C16 C 1.0638(11) 0.6682(10) 0.2612(8) 0.174(5) Uani 1 1 d . . .
H16A H 1.1569 0.7273 0.2677 0.261 Uiso 1 1 calc R . .
H16B H 1.0116 0.6891 0.3060 0.261 Uiso 1 1 calc R . .
H16C H 1.0179 0.6735 0.2066 0.261 Uiso 1 1 calc R . .
C17 C 1.0709(11) 0.5420(11) 0.2663(10) 0.190(6) Uani 1 1 d . . .
H17 H 1.0693 0.5504 0.3287 0.228 Uiso 1 1 calc R . .
C18 C 1.1857(11) 0.5071(10) 0.2733(10) 0.232(8) Uani 1 1 d . . .
H18A H 1.1606 0.4157 0.2733 0.348 Uiso 1 1 calc R . .
H18B H 1.2409 0.5470 0.3258 0.348 Uiso 1 1 calc R . .
H18C H 1.2392 0.5329 0.2258 0.348 Uiso 1 1 calc R . .
C19 C 0.5956(17) 0.4107(13) 0.4164(7) 0.245(9) Uani 1 1 d . . .
H19A H 0.6000 0.4416 0.4755 0.368 Uiso 1 1 calc R . .
H19B H 0.5029 0.3552 0.3979 0.368 Uiso 1 1 calc R . .
H19C H 0.6176 0.4818 0.3823 0.368 Uiso 1 1 calc R . .
C20 C 0.6238(16) 0.6674(11) 0.2446(8) 0.242(8) Uani 1 1 d . . .
H20A H 0.5895 0.7338 0.2242 0.363 Uiso 1 1 calc R . .
H20B H 0.7163 0.7047 0.2733 0.363 Uiso 1 1 calc R . .
H20C H 0.5623 0.6224 0.2839 0.363 Uiso 1 1 calc R . .
C21 C 0.8191(14) 0.3919(16) 0.4535(7) 0.292(11) Uani 1 1 d . . .
H21A H 0.8084 0.4248 0.5101 0.437 Uiso 1 1 calc R . .
H21B H 0.8787 0.4592 0.4253 0.437 Uiso 1 1 calc R . .
H21C H 0.8605 0.3240 0.4575 0.437 Uiso 1 1 calc R . .

loop_
_atom_site_aniso_label
_atom_site_aniso_U_11
_atom_site_aniso_U_22
_atom_site_aniso_U_33
_atom_site_aniso_U_23
_atom_site_aniso_U_13
_atom_site_aniso_U_12
Mo1 0.0463(4) 0.0558(4) 0.0647(4) 0.0147(3) 0.0069(3) 0.0187(3)
Mo2 0.0411(3) 0.0548(4) 0.0669(4) 0.0159(3) 0.0066(3) 0.0156(3)
Nb1 0.0562(4) 0.0567(4) 0.0679(4) 0.0147(3) 0.0110(3) 0.0178(3)
O1 0.046(2) 0.066(3) 0.064(3) 0.020(2) 0.011(2) 0.019(2)
O2 0.048(3) 0.057(3) 0.063(3) 0.015(2) 0.003(2) 0.017(2)
O3 0.041(2) 0.066(3) 0.073(3) 0.025(2) 0.015(2) 0.023(2)
O4 0.048(3) 0.063(3) 0.079(3) 0.023(2) 0.016(2) 0.025(2)
O5 0.046(3) 0.075(3) 0.066(3) 0.015(2) 0.003(2) 0.027(2)
O6 0.079(3) 0.067(3) 0.071(3) 0.017(2) 0.016(3) 0.017(3)
O7 0.096(4) 0.062(3) 0.106(4) 0.019(3) 0.019(3) 0.039(3)
O8 0.073(3) 0.052(3) 0.096(3) 0.008(2) 0.002(3) 0.012(2)
O9 0.065(3) 0.075(3) 0.087(3) 0.007(3) 0.006(3) -0.002(3)
O10 0.083(3) 0.059(3) 0.077(3) 0.003(2) 0.007(3) 0.023(2)
O11 0.070(3) 0.071(3) 0.058(3) 0.001(2) 0.008(2) 0.022(2)
C1 0.060(5) 0.093(6) 0.079(5) 0.017(4) -0.005(4) 0.039(4)
C2 0.052(5) 0.101(6) 0.124(7) 0.044(5) 0.035(5) 0.038(4)
C3 0.049(5) 0.123(7) 0.087(6) 0.016(5) 0.001(4) 0.049(5)
C4 0.105(7) 0.091(6) 0.075(6) 0.005(5) 0.010(5) 0.021(5)
C5 0.062(6) 0.265(13) 0.152(9) 0.130(9) 0.028(6) 0.064(7)
C6 0.084(6) 0.153(8) 0.147(8) 0.062(6) 0.024(6) 0.070(6)
C7 0.054(5) 0.128(8) 0.200(10) -0.002(7) -0.014(6) 0.030(5)
C8 0.181(11) 0.105(8) 0.184(11) 0.054(8) 0.075(9) 0.089(8)
C9 0.103(7) 0.106(7) 0.213(11) 0.002(7) -0.008(7) 0.071(6)
C10 0.129(9) 0.185(10) 0.083(7) -0.001(6) -0.002(6) 0.030(8)
C11 0.237(14) 0.138(9) 0.176(11) 0.082(8) 0.040(10) 0.096(9)
C12 0.122(8) 0.105(7) 0.180(10) -0.015(7) -0.078(7) 0.022(6)
C13 0.157(10) 0.232(12) 0.099(7) 0.046(7) 0.051(7) 0.109(10)
C14 0.111(8) 0.100(7) 0.308(15) 0.026(8) 0.077(9) 0.070(6)
C15 0.112(8) 0.131(8) 0.121(9) -0.047(7) 0.015(7) 0.025(7)
C16 0.131(10) 0.115(9) 0.232(13) 0.005(9) 0.004(9) -0.026(8)
C17 0.075(8) 0.109(9) 0.36(2) 0.031(11) -0.028(10) -0.006(7)
C18 0.061(7) 0.153(11) 0.46(2) -0.055(12) 0.011(11) 0.022(7)
C19 0.42(3) 0.273(17) 0.146(11) 0.014(10) 0.096(13) 0.254(19)
C20 0.45(2) 0.146(11) 0.230(14) 0.075(10) 0.184(15) 0.199(14)
C21 0.156(14) 0.50(3) 0.120(11) -0.141(14) -0.004(10) 0.002(16)

loop_
_atom_type_symbol
_atom_type_description
_atom_type_scat_dispersion_real
_atom_type_scat_dispersion_imag
_atom_type_scat_source
C C 0.0033 0.0016 'International Tables Vol C Tables 4.2.6.8 and 6.1.1.4'
H H 0.0000 0.0000 'International Tables Vol C Tables 4.2.6.8 and 6.1.1.4'
O O 0.0106 0.0060 'International Tables Vol C Tables 4.2.6.8 and 6.1.1.4'
Nb Nb -2.0727 0.6215 'International Tables Vol C Tables 4.2.6.8 and 6.1.1.4'
Mo Mo -1.6832 0.6857 'International Tables Vol C Tables 4.2.6.8 and 6.1.1.4'

loop_
_geom_angle_atom_site_label_1
_geom_angle_atom_site_label_2
_geom_angle_atom_site_label_3
_geom_angle
_geom_angle_site_symmetry_1
_geom_angle_site_symmetry_3
_geom_angle_publ_flag
O10 Mo1 O1 108.15(19) . . ?
O10 Mo1 O3 106.71(18) . . ?
O1 Mo1 O3 91.30(15) . . ?
O10 Mo1 O4 99.52(19) . . ?
O1 Mo1 O4 150.31(16) . . ?
O3 Mo1 O4 90.88(15) . . ?
O10 Mo1 O2 98.09(17) . . ?
O1 Mo1 O2 92.67(15) . . ?
O3 Mo1 O2 152.24(16) . . ?
O4 Mo1 O2 72.59(14) . . ?
O10 Mo1 O11 162.11(17) . . ?
O1 Mo1 O11 83.53(15) . . ?
O3 Mo1 O11 86.01(15) . . ?
O4 Mo1 O11 67.09(15) . . ?
O2 Mo1 O11 67.19(14) . . ?
O10 Mo1 Mo2 100.47(15) . . ?
O1 Mo1 Mo2 47.39(10) . . ?
O3 Mo1 Mo2 47.61(11) . . ?
O4 Mo1 Mo2 137.67(11) . . ?
O2 Mo1 Mo2 139.57(10) . . ?
O11 Mo1 Mo2 97.40(10) . . ?
O10 Mo1 Nb1 123.40(15) . . ?
O1 Mo1 Nb1 110.85(11) . . ?
O3 Mo1 Nb1 111.65(11) . . ?
O4 Mo1 Nb1 41.85(10) . . ?
O2 Mo1 Nb1 41.85(10) . . ?
O11 Mo1 Nb1 38.73(10) . . ?
Mo2 Mo1 Nb1 136.13(3) . . ?
O8 Mo2 O1 109.23(18) . . ?
O8 Mo2 O3 111.52(19) . . ?
O1 Mo2 O3 92.15(15) . . ?
O8 Mo2 O5 108.24(19) . 2_656 ?
O1 Mo2 O5 86.38(15) . 2_656 ?
O3 Mo2 O5 138.27(16) . 2_656 ?
O8 Mo2 O5 104.17(18) . . ?
O1 Mo2 O5 144.28(16) . . ?
O3 Mo2 O5 87.08(15) . . ?
O5 Mo2 O5 71.26(16) 2_656 . ?
O8 Mo2 Mo1 104.99(15) . . ?
O1 Mo2 Mo1 47.92(11) . . ?
O3 Mo2 Mo1 48.00(11) . . ?
O5 Mo2 Mo1 130.42(10) 2_656 . ?
O5 Mo2 Mo1 133.02(11) . . ?
O7 Nb1 O9 99.6(2) . . ?
O7 Nb1 O6 97.23(19) . . ?
O9 Nb1 O6 96.4(2) . . ?
O7 Nb1 O11 98.54(18) . . ?
O9 Nb1 O11 95.60(18) . . ?
O6 Nb1 O11 158.28(18) . . ?
O7 Nb1 O2 93.64(18) . . ?
O9 Nb1 O2 165.01(17) . . ?
O6 Nb1 O2 88.79(17) . . ?
O11 Nb1 O2 75.41(16) . . ?
O7 Nb1 O4 163.80(18) . . ?
O9 Nb1 O4 95.88(18) . . ?
O6 Nb1 O4 85.63(16) . . ?
O11 Nb1 O4 75.16(16) . . ?
O2 Nb1 O4 70.42(14) . . ?
O7 Nb1 Mo1 124.43(15) . . ?
O9 Nb1 Mo1 124.54(14) . . ?
O6 Nb1 Mo1 108.09(13) . . ?
O11 Nb1 Mo1 50.35(12) . . ?
O2 Nb1 Mo1 40.63(9) . . ?
O4 Nb1 Mo1 40.43(10) . . ?
Mo2 O1 Mo1 84.69(14) . . ?
C1 O2 Mo1 132.1(4) . . ?
C1 O2 Nb1 128.2(4) . . ?
Mo1 O2 Nb1 97.51(15) . . ?
Mo2 O3 Mo1 84.38(14) . . ?
C2 O4 Mo1 132.2(4) . . ?
C2 O4 Nb1 126.7(4) . . ?
Mo1 O4 Nb1 97.72(15) . . ?
C3 O5 Mo2 124.9(4) . 2_656 ?
C3 O5 Mo2 126.3(4) . . ?
Mo2 O5 Mo2 108.74(16) 2_656 . ?
C4 O6 Nb1 148.3(4) . . ?
C8 O7 Nb1 165.7(5) . . ?
C17 O9 Nb1 160.8(6) . . ?
C15 O11 Nb1 140.4(5) . . ?
C15 O11 Mo1 128.6(5) . . ?
Nb1 O11 Mo1 90.91(16) . . ?
O2 C1 C12 110.8(6) . . ?
O2 C1 C6 109.9(5) . . ?
C12 C1 C6 112.6(7) . . ?
O4 C2 C5 111.9(6) . . ?
O4 C2 C14 107.6(6) . . ?
C5 C2 C14 113.4(7) . . ?
C9 C3 C7 123.9(7) . . ?
C9 C3 O5 114.2(6) . . ?
C7 C3 O5 110.3(7) . . ?
O6 C4 C10 110.0(7) . . ?
O6 C4 C13 110.1(7) . . ?
C10 C4 C13 112.7(7) . . ?
C20 C8 C11 123.0(10) . . ?
C20 C8 O7 111.9(10) . . ?
C11 C8 O7 110.8(8) . . ?
C19 C15 C21 118.6(11) . . ?
C19 C15 O11 115.4(10) . . ?
C21 C15 O11 113.4(9) . . ?
C18 C17 O9 119.6(11) . . ?
C18 C17 C16 126.6(11) . . ?
O9 C17 C16 113.6(9) . . ?

loop_
_geom_bond_atom_site_label_1
_geom_bond_atom_site_label_2
_geom_bond_distance
_geom_bond_site_symmetry_2
_geom_bond_publ_flag
Mo1 O10 1.665(4) . ?
Mo1 O1 1.926(4) . ?
Mo1 O3 1.929(4) . ?
Mo1 O4 2.081(4) . ?
Mo1 O2 2.088(4) . ?
Mo1 O11 2.448(4) . ?
Mo1 Mo2 2.5836(8) . ?
Mo1 Nb1 3.1791(8) . ?
Mo2 O8 1.671(4) . ?
Mo2 O1 1.910(4) . ?
Mo2 O3 1.917(4) . ?
Mo2 O5 2.061(4) 2_656 ?
Mo2 O5 2.082(4) . ?
Nb1 O7 1.835(4) . ?
Nb1 O9 1.843(5) . ?
Nb1 O6 1.867(4) . ?
Nb1 O11 1.989(4) . ?
Nb1 O2 2.140(4) . ?
Nb1 O4 2.140(4) . ?
O2 C1 1.451(6) . ?
O4 C2 1.428(7) . ?
O5 C3 1.466(7) . ?
O5 Mo2 2.061(4) 2_656 ?
O6 C4 1.404(8) . ?
O7 C8 1.445(9) . ?
O9 C17 1.402(10) . ?
O11 C15 1.410(9) . ?
C1 C12 1.480(9) . ?
C1 C6 1.496(9) . ?
C2 C5 1.495(10) . ?
C2 C14 1.529(10) . ?
C3 C9 1.425(9) . ?
C3 C7 1.432(10) . ?
C4 C10 1.500(10) . ?
C4 C13 1.505(10) . ?
C8 C20 1.356(12) . ?
C8 C11 1.434(12) . ?
C15 C19 1.348(12) . ?
C15 C21 1.384(13) . ?
C16 C17 1.418(12) . ?
C17 C18 1.318(12) . ?
